data_4030717
loop_
_publ_author_name
'Jaber, F.'
'Charbonnier, F.'
'Faure, R.'

_publ_section_title
;
 Crystal structure of ammine silver(I) p-nitrobenzoate
;
_journal_name_full 'European Journal of Solid State and Inorganic Chemistry'
_journal_page_first 25
_journal_page_last 33
_journal_volume 32
_journal_year 1995
_chemical_formula_sum 'C14 H11 Ag2 N3 O8'
_chemical_formula_weight 564.9
_space_group_IT_number 15
_symmetry_cell_setting monoclinic
_symmetry_Int_Tables_number 15
_symmetry_space_group_name_Hall '-C 2yc'
_symmetry_space_group_name_H-M 'C 1 2/c 1'
_cell_angle_alpha 90
_cell_angle_beta 104.64(1)
_cell_angle_gamma 90
_cell_formula_units_Z 4
_cell_length_a 21.141(3)
_cell_length_b 6.459(1)
_cell_length_c 12.219(1)
_cell_volume 1614.3(4)
_diffrn_ambient_temperature 290
_diffrn_radiation_probe x-ray
_diffrn_radiation_type MoK\a
_diffrn_radiation_wavelength 0.71073
_exptl_absorpt_coefficient_mu 2.11
_exptl_crystal_density_diffrn 2.32
_refine_ls_number_parameters 126
_refine_ls_number_reflns 2340
_refine_ls_R_factor_gt 0.039
_refine_ls_wR_factor_gt 0.039
_cod_data_source_file EJSSIC-1995-32-25-33.cif
_cod_data_source_block C14H11N3O8Ag2
_cod_original_sg_symbol_H-M 'C 2/c'
_cod_database_code 4030717

loop_
_symmetry_equiv_pos_site_id
_symmetry_equiv_pos_as_xyz
1 x,y,z
2 -x,y,1/2-z
3 -x,-y,-z
4 x,-y,1/2+z
5 1/2+x,1/2+y,z
6 1/2-x,1/2+y,1/2-z
7 1/2-x,1/2-y,-z
8 1/2+x,1/2-y,1/2+z

loop_
_atom_site_label
_atom_site_type_symbol
_atom_site_thermal_displace_type
_atom_site_fract_x
_atom_site_fract_y
_atom_site_fract_z
_atom_site_occupancy
_atom_site_U_iso_or_equiv
Ag1 Ag Uiso 0.00000 0.00000 0.00000 1.000 0.0391(9)
Ag2 Ag Uiso 0.00000 0.1199(8) -0.25000 1.000 0.0583(13)
O1 O Uiso 0.0530(10) 0.274(4) 0.045(2) 1.000 0.042(8)
O2 O Uiso 0.062(2) 0.361(5) -0.128(2) 1.000 0.049(9)
O3 O Uiso 0.196(2) 1.192(5) 0.252(3) 1.000 0.058(9)
O4 O Uiso 0.238(2) 1.219(6) 0.111(3) 1.000 0.080(10)
N N Uiso 0.00000 -0.214(8) -0.25000 1.000 0.063(13)
N1 N Uiso 0.205(2) 1.129(6) 0.163(3) 1.000 0.043(9)
C1 C Uiso 0.072(2) 0.389(6) -0.024(3) 1.000 0.033(8)
C2 C Uiso 0.109(2) 0.579(6) 0.026(3) 1.000 0.032(8)
C3 C Uiso 0.143(2) 0.696(7) -0.036(3) 1.000 0.041(9)
C4 C Uiso 0.175(2) 0.876(7) 0.008(3) 1.000 0.041(9)
C5 C Uiso 0.173(2) 0.936(6) 0.116(3) 1.000 0.032(8)
C6 C Uiso 0.141(2) 0.820(6) 0.180(3) 1.000 0.034(9)
C7 C Uiso 0.110(2) 0.641(6) 0.135(3) 1.000 0.033(8)

loop_
_atom_type_symbol
_atom_type_description
_atom_type_scat_dispersion_real
_atom_type_scat_dispersion_imag
_atom_type_scat_source
C C 0.0033 0.0016 ' International Tables Vol C Tables 4.2.6.8 and 6.1.1.4'
Ag Ag -0.8971 1.1015 ' International Tables Vol C Tables 4.2.6.8 and 6.1.1.4'
N N 0.0061 0.0033 ' International Tables Vol C Tables 4.2.6.8 and 6.1.1.4'
O O 0.0106 0.0060 ' International Tables Vol C Tables 4.2.6.8 and 6.1.1.4'

loop_
_geom_angle_atom_site_label_1
_geom_angle_atom_site_label_2
_geom_angle_atom_site_label_3
_geom_angle
_geom_angle_site_symmetry_1
_geom_angle_site_symmetry_3
_geom_angle_publ_flag
O1 Ag1 O1 180.00 . 3_555 yes
O2 Ag2 N 132.2(8) . . yes
O2 Ag2 O2 95.6(11) . 2_554 yes
O2 Ag2 N 132.2(8) 2_554 . yes
Ag1 O1 C1 124(2) . . yes
Ag2 O2 C1 132(3) . . yes
O3 N1 O4 123(4) . . yes
O3 N1 C5 118(4) . . yes
O4 N1 C5 118(4) . . yes
O1 C1 O2 126(4) . . yes
O1 C1 C2 116(3) . . yes
O2 C1 C2 118(4) . . yes
C1 C2 C3 121(3) . . no
C1 C2 C7 121(4) . . no
C3 C2 C7 119(4) . . no
C2 C3 C4 121(3) . . no
C3 C4 C5 118(4) . . no
N1 C5 C4 119(4) . . yes
N1 C5 C6 119(3) . . yes
C4 C5 C6 122(4) . . no
C5 C6 C7 119(3) . . no
C2 C7 C6 121(4) . . no

loop_
_geom_bond_atom_site_label_1
_geom_bond_atom_site_label_2
_geom_bond_distance
_geom_bond_site_symmetry_2
_geom_bond_publ_flag
Ag1 O1 2.09(3) . yes
Ag1 O1 2.09(2) 3_555 yes
Ag2 O2 2.32(3) . yes
Ag2 N 2.16(5) . yes
Ag2 O2 2.32(3) 2_554 yes
O1 C1 1.26(5) . yes
O2 C1 1.25(4) . yes
O3 N1 1.22(5) . yes
O4 N1 1.21(6) . yes
N1 C5 1.47(6) . yes
C1 C2 1.50(6) . no
C2 C3 1.39(6) . no
C2 C7 1.39(5) . no
C3 C4 1.38(6) . no
C4 C5 1.39(5) . no
C5 C6 1.38(6) . no
C6 C7 1.37(6) . no

loop_
_geom_torsion_atom_site_label_1
_geom_torsion_atom_site_label_2
_geom_torsion_atom_site_label_3
_geom_torsion_atom_site_label_4
_geom_torsion
_geom_torsion_site_symmetry_1
_geom_torsion_publ_flag
N Ag2 O2 C1 -56(5) . no
O2 Ag2 O2 C1 124(4) 2_554 no
Ag1 O1 C1 O2 1(6) . no
Ag1 O1 C1 C2 180(2) . no
Ag2 O2 C1 O1 6(7) . no
Ag2 O2 C1 C2 -173(3) . no
O3 N1 C5 C4 171(4) . no
O3 N1 C5 C6 -8(6) . no
O4 N1 C5 C4 -8(6) . no
O4 N1 C5 C6 173(4) . no
O1 C1 C2 C3 168(4) . no
O1 C1 C2 C7 -12(6) . no
O2 C1 C2 C3 -14(6) . no
O2 C1 C2 C7 167(4) . no
C1 C2 C3 C4 177(4) . no
C7 C2 C3 C4 -3(6) . no
C1 C2 C7 C6 -177(4) . no
C3 C2 C7 C6 3(6) . no
C2 C3 C4 C5 1(6) . no
C3 C4 C5 N1 -178(4) . no
C3 C4 C5 C6 1(6) . no
N1 C5 C6 C7 179(4) . no
C4 C5 C6 C7 0(6) . no
C5 C6 C7 C2 -2(6) . no
